data_4036780
loop_
_publ_author_name
'Wrigstedt, Pauli'
'Kavakka, Jari'
'Heikkinen, Sami'
'Nieger, Martin'
'R\"ais\"anen, Minna'
'Repo, Timo'

_publ_section_title
;
 The Reactivity of Thymine and Thymidine 5,6-Epoxides with Organometallic
 Reagents - A Route to Thymidine (6-4) Photoproduct Analogues.
;
_journal_issue 9
_journal_name_full 'The Journal of organic chemistry'
_journal_page_first 3848
_journal_page_last 3859
_journal_paper_doi 10.1021/acs.joc.6b00495
_journal_volume 81
_journal_year 2016
_chemical_absolute_configuration ad
_chemical_formula_moiety 'C29 H50 N2 O6 Si2'
_chemical_formula_sum 'C29 H50 N2 O6 Si2'
_chemical_formula_weight 578.89
_chemical_name_systematic
;
 (5R,6S)-1-((2R,4S,5S)-4-((tert.-butyldimethylsilyl)oxy)methyl)-
tetrahydrofuran-2-yl)-5-hydroxy-3,5-dimethyl-6-phenyldihydro-
pyrimidine-2,4(1H,3H)-dione
;
_space_group_crystal_system orthorhombic
_space_group_IT_number 19
_space_group_name_Hall 'P 2ac 2ab'
_space_group_name_H-M_alt 'P 21 21 21'
_atom_sites_solution_hydrogens difmap
_atom_sites_solution_primary direct
_atom_sites_solution_secondary difmap
_audit_creation_method SHELXL-2013
_cell_angle_alpha 90
_cell_angle_beta 90
_cell_angle_gamma 90
_cell_formula_units_Z 4
_cell_length_a 8.21605(5)
_cell_length_b 15.48832(9)
_cell_length_c 26.12024(14)
_cell_measurement_reflns_used 14633
_cell_measurement_temperature 120(2)
_cell_measurement_theta_max 76.56
_cell_measurement_theta_min 5.63
_cell_volume 3323.87(3)
_computing_cell_refinement
;
CrysAlisPro, Agilent Technologies,
Version 1.171.37.31 (release 14-01-2014 CrysAlis171 .NET)
(compiled Jan 14 2014,18:38:05)
;
_computing_data_collection
;
CrysAlisPro, Agilent Technologies,
Version 1.171.37.31 (release 14-01-2014 CrysAlis171 .NET)
(compiled Jan 14 2014,18:38:05)
;
_computing_data_reduction
;
CrysAlisPro, Agilent Technologies,
Version 1.171.37.31 (release 14-01-2014 CrysAlis171 .NET)
(compiled Jan 14 2014,18:38:05)
;
_computing_molecular_graphics SHELXTL-Plus
_computing_publication_material publCIF
_computing_structure_refinement 'SHELXL-2013 (Sheldrick, 2013)'
_computing_structure_solution SHELXS-97
_diffrn_ambient_temperature 120(2)
_diffrn_detector_area_resol_mean 5.1977
_diffrn_measured_fraction_theta_full 0.995
_diffrn_measured_fraction_theta_max 0.993
_diffrn_measurement_device_type 'SuperNova, Dual, Cu at zero, Atlas'
_diffrn_measurement_method 'rotation in \w, 1\%'
_diffrn_radiation_type CuK\a
_diffrn_radiation_wavelength 1.54178
_diffrn_reflns_av_R_equivalents 0.0212
_diffrn_reflns_av_unetI/netI 0.0273
_diffrn_reflns_Laue_measured_fraction_full 0.995
_diffrn_reflns_Laue_measured_fraction_max 0.993
_diffrn_reflns_limit_h_max 10
_diffrn_reflns_limit_h_min -8
_diffrn_reflns_limit_k_max 17
_diffrn_reflns_limit_k_min -19
_diffrn_reflns_limit_l_max 32
_diffrn_reflns_limit_l_min -28
_diffrn_reflns_number 17714
_diffrn_reflns_point_group_measured_fraction_full 0.997
_diffrn_reflns_point_group_measured_fraction_max 0.989
_diffrn_reflns_theta_full 67.679
_diffrn_reflns_theta_max 76.936
_diffrn_reflns_theta_min 3.317
_diffrn_source 'SuperNova (Cu) X-ray Source'
_exptl_absorpt_coefficient_mu 1.294
_exptl_absorpt_correction_T_max 1.00000
_exptl_absorpt_correction_T_min 0.86134
_exptl_absorpt_correction_type multi-scan
_exptl_absorpt_process_details
;
CrysAlisPro, Agilent Technologies,
Version 1.171.37.31 (release 14-01-2014 CrysAlis171 .NET)
(compiled Jan 14 2014,18:38:05)
Empirical absorption correction using spherical harmonics,
 implemented in SCALE3 ABSPACK scaling algorithm.
;
_exptl_crystal_colour colourless
_exptl_crystal_density_diffrn 1.157
_exptl_crystal_description blocks
_exptl_crystal_F_000 1256
_exptl_crystal_size_max 0.300
_exptl_crystal_size_mid 0.150
_exptl_crystal_size_min 0.150
_refine_diff_density_max 0.222
_refine_diff_density_min -0.170
_refine_diff_density_rms 0.034
_refine_ls_abs_structure_details
;
 Flack x determined using 2964 quotients [(I+)-(I-)]/[(I+)+(I-)]
 (Parsons and Flack (2004), Acta Cryst. A60, s61).
;
_refine_ls_abs_structure_Flack 0.002(6)
_refine_ls_extinction_method none
_refine_ls_goodness_of_fit_ref 1.061
_refine_ls_hydrogen_treatment mixed
_refine_ls_matrix_type full
_refine_ls_number_parameters 357
_refine_ls_number_reflns 6955
_refine_ls_number_restraints 1
_refine_ls_restrained_S_all 1.061
_refine_ls_R_factor_all 0.0271
_refine_ls_R_factor_gt 0.0267
_refine_ls_shift/su_max 0.001
_refine_ls_shift/su_mean 0.000
_refine_ls_structure_factor_coef Fsqd
_refine_ls_weighting_details
;
 w=1/[\s^2^(Fo^2^)+(0.0359P)^2^+0.4843P]
 where P=(Fo^2^+2Fc^2^)/3
;
_refine_ls_weighting_scheme calc
_refine_ls_wR_factor_gt 0.0683
_refine_ls_wR_factor_ref 0.0686
_reflns_Friedel_coverage 0.765
_reflns_Friedel_fraction_full 1.000
_reflns_Friedel_fraction_max 0.984
_reflns_number_gt 6867
_reflns_number_total 6955
_reflns_threshold_expression 'I > 2\s(I)'
_cod_data_source_file jo6b00495_si_001.cif
_cod_data_source_block les112
_cod_database_code 4036780
_shelx_space_group_comment
;
The symmetry employed for this shelxl refinement is uniquely defined
by the following loop, which should always be used as a source of
symmetry information in preference to the above space-group names.
They are only intended as comments.
;
_shelx_estimated_absorpt_t_min 0.698
_shelx_estimated_absorpt_t_max 0.830

loop_
_space_group_symop_operation_xyz
'x, y, z'
'-x+1/2, -y, z+1/2'
'-x, y+1/2, -z+1/2'
'x+1/2, -y+1/2, -z'

loop_
_atom_site_label
_atom_site_type_symbol
_atom_site_fract_x
_atom_site_fract_y
_atom_site_fract_z
_atom_site_U_iso_or_equiv
_atom_site_adp_type
_atom_site_occupancy
_atom_site_site_symmetry_order
_atom_site_calc_flag
_atom_site_refinement_flags_posn
_atom_site_refinement_flags_adp
N1 N 0.76353(16) 0.56392(10) 0.47371(5) 0.0214(3) Uani 1 1 d . .
C2 C 0.7347(2) 0.62182(11) 0.51219(6) 0.0226(3) Uani 1 1 d . .
N3 N 0.87418(18) 0.66240(9) 0.53305(5) 0.0228(3) Uani 1 1 d . .
C4 C 1.0295(2) 0.63460(11) 0.52474(6) 0.0215(3) Uani 1 1 d . .
C5 C 1.04835(19) 0.55027(10) 0.49549(6) 0.0208(3) Uani 1 1 d . .
C6 C 0.92442(19) 0.54891(10) 0.45105(6) 0.0196(3) Uani 1 1 d . .
H6 H 0.9243 0.4892 0.4365 0.024 Uiso 1 1 calc R U
C7 C 1.0201(2) 0.47471(11) 0.53213(6) 0.0276(3) Uani 1 1 d . .
H7A H 1.0429 0.4203 0.5144 0.041 Uiso 1 1 calc R U
H7B H 0.9067 0.4751 0.5437 0.041 Uiso 1 1 calc R U
H7C H 1.0927 0.4803 0.5617 0.041 Uiso 1 1 calc R U
O8 O 1.14831(16) 0.67251(9) 0.54115(5) 0.0295(3) Uani 1 1 d . .
C9 C 0.8510(2) 0.73980(12) 0.56476(7) 0.0310(4) Uani 1 1 d . .
H9A H 0.8965 0.7297 0.5989 0.047 Uiso 1 1 calc R U
H9B H 0.7344 0.7524 0.5677 0.047 Uiso 1 1 calc R U
H9C H 0.9065 0.7889 0.5488 0.047 Uiso 1 1 calc R U
O10 O 0.60002(16) 0.63961(9) 0.52796(5) 0.0313(3) Uani 1 1 d . .
O11 O 1.20825(14) 0.54605(8) 0.47569(5) 0.0259(3) Uani 1 1 d D .
H11 H 1.261(3) 0.5819(15) 0.4939(9) 0.039 Uiso 1 1 d D U
C12 C 0.96574(19) 0.61059(10) 0.40761(6) 0.0205(3) Uani 1 1 d . .
C13 C 1.0639(2) 0.58075(12) 0.36770(7) 0.0277(3) Uani 1 1 d . .
H13 H 1.1035 0.5231 0.3683 0.033 Uiso 1 1 calc R U
C14 C 1.1039(3) 0.63458(14) 0.32718(7) 0.0365(4) Uani 1 1 d . .
H14 H 1.1708 0.6137 0.3002 0.044 Uiso 1 1 calc R U
C15 C 1.0466(3) 0.71876(13) 0.32594(7) 0.0364(4) Uani 1 1 d . .
H15 H 1.0735 0.7555 0.2981 0.044 Uiso 1 1 calc R U
C16 C 0.9502(2) 0.74897(13) 0.36546(7) 0.0319(4) Uani 1 1 d . .
H16 H 0.9114 0.8067 0.3648 0.038 Uiso 1 1 calc R U
C17 C 0.9098(2) 0.69513(11) 0.40621(6) 0.0256(3) Uani 1 1 d . .
H17 H 0.8435 0.7164 0.4332 0.031 Uiso 1 1 calc R U
C18 C 0.6237(2) 0.51805(11) 0.45267(6) 0.0243(3) Uani 1 1 d . .
H18 H 0.5279 0.5274 0.4756 0.029 Uiso 1 1 calc R U
O19 O 0.66219(15) 0.42792(8) 0.45189(4) 0.0246(2) Uani 1 1 d . .
C20 C 0.60022(19) 0.39297(10) 0.40497(6) 0.0222(3) Uani 1 1 d . .
H20 H 0.4804 0.3837 0.4088 0.027 Uiso 1 1 calc R U
C21 C 0.62736(19) 0.46453(11) 0.36634(6) 0.0217(3) Uani 1 1 d . .
H21 H 0.7451 0.4684 0.3570 0.026 Uiso 1 1 calc R U
C22 C 0.5763(2) 0.54327(11) 0.39752(6) 0.0265(3) Uani 1 1 d . .
H22A H 0.4578 0.5537 0.3946 0.032 Uiso 1 1 calc R U
H22B H 0.6355 0.5956 0.3863 0.032 Uiso 1 1 calc R U
C23 C 0.6789(2) 0.30761(11) 0.39287(7) 0.0263(3) Uani 1 1 d . .
H23A H 0.6611 0.2672 0.4217 0.032 Uiso 1 1 calc R U
H23B H 0.6276 0.2826 0.3620 0.032 Uiso 1 1 calc R U
O24 O 0.84814(15) 0.31757(8) 0.38440(5) 0.0285(3) Uani 1 1 d . .
Si25 Si 0.99000(5) 0.25394(3) 0.40823(2) 0.02129(10) Uani 1 1 d . .
C26 C 1.1796(2) 0.31854(13) 0.40377(8) 0.0347(4) Uani 1 1 d . .
H26A H 1.2022 0.3320 0.3678 0.052 Uiso 1 1 calc R U
H26B H 1.2705 0.2854 0.4181 0.052 Uiso 1 1 calc R U
H26C H 1.1664 0.3723 0.4231 0.052 Uiso 1 1 calc R U
C27 C 0.9409(2) 0.22662(13) 0.47605(7) 0.0329(4) Uani 1 1 d . .
H27A H 0.8404 0.1926 0.4772 0.049 Uiso 1 1 calc R U
H27B H 0.9261 0.2799 0.4957 0.049 Uiso 1 1 calc R U
H27C H 1.0303 0.1930 0.4909 0.049 Uiso 1 1 calc R U
C28 C 1.0094(2) 0.15201(12) 0.36909(7) 0.0312(4) Uani 1 1 d . .
C29 C 1.0211(4) 0.17438(18) 0.31238(8) 0.0533(6) Uani 1 1 d . .
H29A H 0.9235 0.2062 0.3019 0.080 Uiso 1 1 calc R U
H29B H 1.0297 0.1211 0.2923 0.080 Uiso 1 1 calc R U
H29C H 1.1176 0.2102 0.3065 0.080 Uiso 1 1 calc R U
C30 C 0.8619(3) 0.09277(16) 0.37861(12) 0.0542(6) Uani 1 1 d . .
H30A H 0.8556 0.0785 0.4151 0.081 Uiso 1 1 calc R U
H30B H 0.8743 0.0396 0.3586 0.081 Uiso 1 1 calc R U
H30C H 0.7621 0.1225 0.3681 0.081 Uiso 1 1 calc R U
C31 C 1.1605(3) 0.10178(15) 0.38589(10) 0.0449(5) Uani 1 1 d . .
H31A H 1.1517 0.0876 0.4223 0.067 Uiso 1 1 calc R U
H31B H 1.2577 0.1372 0.3802 0.067 Uiso 1 1 calc R U
H31C H 1.1688 0.0484 0.3659 0.067 Uiso 1 1 calc R U
O32 O 0.53139(14) 0.44935(8) 0.32222(4) 0.0261(3) Uani 1 1 d . .
Si33 Si 0.59234(5) 0.47042(3) 0.26312(2) 0.02068(10) Uani 1 1 d . .
C34 C 0.8069(2) 0.43366(14) 0.25427(8) 0.0346(4) Uani 1 1 d . .
H34A H 0.8137 0.3714 0.2605 0.052 Uiso 1 1 calc R U
H34B H 0.8777 0.4642 0.2785 0.052 Uiso 1 1 calc R U
H34C H 0.8420 0.4461 0.2192 0.052 Uiso 1 1 calc R U
C35 C 0.5798(3) 0.58878(12) 0.25150(9) 0.0407(5) Uani 1 1 d . .
H35A H 0.4672 0.6081 0.2562 0.061 Uiso 1 1 calc R U
H35B H 0.6149 0.6015 0.2164 0.061 Uiso 1 1 calc R U
H35C H 0.6506 0.6191 0.2758 0.061 Uiso 1 1 calc R U
C36 C 0.4462(2) 0.40877(11) 0.22166(6) 0.0251(3) Uani 1 1 d . .
C37 C 0.4751(3) 0.43150(14) 0.16516(7) 0.0363(4) Uani 1 1 d . .
H37A H 0.4602 0.4937 0.1602 0.054 Uiso 1 1 calc R U
H37B H 0.3972 0.4000 0.1438 0.054 Uiso 1 1 calc R U
H37C H 0.5862 0.4153 0.1555 0.054 Uiso 1 1 calc R U
C38 C 0.2703(2) 0.43226(15) 0.23621(8) 0.0368(4) Uani 1 1 d . .
H38A H 0.2537 0.4945 0.2317 0.055 Uiso 1 1 calc R U
H38B H 0.2505 0.4167 0.2720 0.055 Uiso 1 1 calc R U
H38C H 0.1945 0.4006 0.2142 0.055 Uiso 1 1 calc R U
C39 C 0.4701(3) 0.31153(12) 0.22891(9) 0.0434(5) Uani 1 1 d . .
H39A H 0.5821 0.2959 0.2199 0.065 Uiso 1 1 calc R U
H39B H 0.3942 0.2801 0.2068 0.065 Uiso 1 1 calc R U
H39C H 0.4494 0.2962 0.2647 0.065 Uiso 1 1 calc R U

loop_
_atom_site_aniso_label
_atom_site_aniso_U_11
_atom_site_aniso_U_22
_atom_site_aniso_U_33
_atom_site_aniso_U_23
_atom_site_aniso_U_13
_atom_site_aniso_U_12
N1 0.0162(6) 0.0295(7) 0.0186(6) -0.0063(5) 0.0015(5) -0.0007(5)
C2 0.0224(8) 0.0288(8) 0.0166(6) -0.0017(6) 0.0017(6) 0.0023(7)
N3 0.0240(7) 0.0261(6) 0.0184(6) -0.0049(5) 0.0000(5) 0.0008(6)
C4 0.0236(8) 0.0246(7) 0.0162(6) 0.0011(6) -0.0009(6) 0.0000(6)
C5 0.0180(7) 0.0244(7) 0.0199(7) -0.0005(6) 0.0005(5) 0.0006(6)
C6 0.0174(7) 0.0237(7) 0.0177(6) -0.0033(5) 0.0026(6) 0.0007(6)
C7 0.0325(8) 0.0267(7) 0.0235(7) 0.0036(6) -0.0008(7) 0.0011(7)
O8 0.0264(6) 0.0319(6) 0.0302(6) -0.0043(5) -0.0060(5) -0.0055(5)
C9 0.0379(9) 0.0297(8) 0.0256(8) -0.0096(7) -0.0010(7) 0.0058(8)
O10 0.0233(6) 0.0413(7) 0.0294(6) -0.0098(5) 0.0064(5) 0.0029(5)
O11 0.0177(5) 0.0337(7) 0.0264(6) -0.0048(5) 0.0010(4) 0.0012(5)
C12 0.0200(7) 0.0258(7) 0.0157(6) -0.0025(6) -0.0013(6) -0.0004(6)
C13 0.0302(8) 0.0306(8) 0.0223(8) -0.0034(6) 0.0059(6) 0.0012(7)
C14 0.0445(11) 0.0422(10) 0.0226(8) -0.0005(7) 0.0118(8) -0.0025(9)
C15 0.0484(12) 0.0386(10) 0.0221(8) 0.0065(7) 0.0007(8) -0.0078(9)
C16 0.0395(10) 0.0301(8) 0.0261(8) 0.0039(7) -0.0053(7) 0.0027(8)
C17 0.0271(8) 0.0292(8) 0.0204(7) -0.0015(6) -0.0004(7) 0.0036(7)
C18 0.0177(7) 0.0325(8) 0.0226(7) -0.0047(6) 0.0003(6) -0.0021(6)
O19 0.0253(6) 0.0301(6) 0.0184(5) -0.0003(5) -0.0019(5) -0.0059(5)
C20 0.0171(6) 0.0302(8) 0.0193(7) -0.0007(6) -0.0006(6) -0.0055(6)
C21 0.0163(6) 0.0297(8) 0.0191(7) -0.0007(6) -0.0026(5) -0.0026(6)
C22 0.0225(7) 0.0307(8) 0.0264(8) -0.0035(6) -0.0054(6) 0.0027(6)
C23 0.0234(8) 0.0284(8) 0.0271(8) 0.0001(6) -0.0016(6) -0.0045(7)
O24 0.0220(6) 0.0335(6) 0.0301(6) 0.0076(5) 0.0044(5) 0.0028(5)
Si25 0.01951(19) 0.0252(2) 0.01920(18) 0.00022(15) -0.00020(15) -0.00274(17)
C26 0.0270(8) 0.0370(10) 0.0401(10) 0.0030(8) -0.0010(8) -0.0085(8)
C27 0.0384(10) 0.0381(9) 0.0222(8) 0.0012(7) 0.0004(7) -0.0036(8)
C28 0.0297(9) 0.0341(9) 0.0299(8) -0.0087(7) -0.0006(7) 0.0026(8)
C29 0.0683(16) 0.0643(14) 0.0274(9) -0.0118(9) 0.0019(10) 0.0202(14)
C30 0.0458(13) 0.0431(12) 0.0735(17) -0.0234(12) 0.0010(12) -0.0113(11)
C31 0.0451(12) 0.0388(10) 0.0508(12) -0.0045(9) -0.0006(10) 0.0148(10)
O32 0.0218(5) 0.0381(6) 0.0186(5) -0.0007(4) -0.0039(4) -0.0059(5)
Si33 0.0236(2) 0.01879(18) 0.01967(19) -0.00129(15) 0.00094(16) -0.00065(16)
C34 0.0278(9) 0.0432(10) 0.0327(9) -0.0030(8) 0.0045(7) 0.0033(8)
C35 0.0515(12) 0.0209(8) 0.0496(11) -0.0007(7) 0.0140(10) -0.0031(8)
C36 0.0308(9) 0.0238(7) 0.0208(7) -0.0014(6) -0.0049(6) 0.0002(6)
C37 0.0440(10) 0.0438(10) 0.0211(8) -0.0038(7) -0.0020(8) 0.0022(9)
C38 0.0280(9) 0.0547(12) 0.0276(8) -0.0041(8) -0.0050(7) -0.0030(9)
C39 0.0585(13) 0.0228(8) 0.0488(11) -0.0021(8) -0.0146(10) -0.0066(9)

loop_
_atom_type_symbol
_atom_type_description
_atom_type_scat_dispersion_real
_atom_type_scat_dispersion_imag
_atom_type_scat_source
C C 0.0181 0.0091 'International Tables Vol C Tables 4.2.6.8 and 6.1.1.4'
H H 0.0000 0.0000 'International Tables Vol C Tables 4.2.6.8 and 6.1.1.4'
N N 0.0311 0.0180 'International Tables Vol C Tables 4.2.6.8 and 6.1.1.4'
O O 0.0492 0.0322 'International Tables Vol C Tables 4.2.6.8 and 6.1.1.4'
Si Si 0.2541 0.3302 'International Tables Vol C Tables 4.2.6.8 and 6.1.1.4'

loop_
_geom_angle_atom_site_label_1
_geom_angle_atom_site_label_2
_geom_angle_atom_site_label_3
_geom_angle
C2 N1 C18 117.38(14)
C2 N1 C6 123.82(14)
C18 N1 C6 118.72(13)
O10 C2 N1 123.84(16)
O10 C2 N3 120.47(15)
N1 C2 N3 115.69(14)
C4 N3 C2 123.77(14)
C4 N3 C9 117.94(15)
C2 N3 C9 118.28(14)
O8 C4 N3 122.82(15)
O8 C4 C5 120.63(15)
N3 C4 C5 116.50(14)
O11 C5 C4 108.56(13)
O11 C5 C7 109.54(13)
C4 C5 C7 109.11(13)
O11 C5 C6 109.70(12)
C4 C5 C6 108.79(12)
C7 C5 C6 111.09(13)
N1 C6 C12 113.73(13)
N1 C6 C5 106.78(12)
C12 C6 C5 113.89(13)
N1 C6 H6 107.4
C12 C6 H6 107.4
C5 C6 H6 107.4
C5 C7 H7A 109.5
C5 C7 H7B 109.5
H7A C7 H7B 109.5
C5 C7 H7C 109.5
H7A C7 H7C 109.5
H7B C7 H7C 109.5
N3 C9 H9A 109.5
N3 C9 H9B 109.5
H9A C9 H9B 109.5
N3 C9 H9C 109.5
H9A C9 H9C 109.5
H9B C9 H9C 109.5
C5 O11 H11 103.9(19)
C17 C12 C13 118.92(16)
C17 C12 C6 122.55(14)
C13 C12 C6 118.53(14)
C14 C13 C12 120.51(17)
C14 C13 H13 119.7
C12 C13 H13 119.7
C15 C14 C13 120.17(17)
C15 C14 H14 119.9
C13 C14 H14 119.9
C16 C15 C14 119.68(17)
C16 C15 H15 120.2
C14 C15 H15 120.2
C15 C16 C17 120.31(18)
C15 C16 H16 119.8
C17 C16 H16 119.8
C12 C17 C16 120.41(16)
C12 C17 H17 119.8
C16 C17 H17 119.8
O19 C18 N1 107.85(13)
O19 C18 C22 106.83(13)
N1 C18 C22 115.32(14)
O19 C18 H18 108.9
N1 C18 H18 108.9
C22 C18 H18 108.9
C18 O19 C20 107.57(12)
O19 C20 C23 111.01(14)
O19 C20 C21 103.94(12)
C23 C20 C21 116.07(13)
O19 C20 H20 108.5
C23 C20 H20 108.5
C21 C20 H20 108.5
O32 C21 C20 109.78(13)
O32 C21 C22 114.47(13)
C20 C21 C22 100.88(12)
O32 C21 H21 110.4
C20 C21 H21 110.4
C22 C21 H21 110.4
C21 C22 C18 103.10(13)
C21 C22 H22A 111.1
C18 C22 H22A 111.1
C21 C22 H22B 111.1
C18 C22 H22B 111.1
H22A C22 H22B 109.1
O24 C23 C20 111.02(14)
O24 C23 H23A 109.4
C20 C23 H23A 109.4
O24 C23 H23B 109.4
C20 C23 H23B 109.4
H23A C23 H23B 108.0
C23 O24 Si25 124.75(11)
O24 Si25 C26 104.34(8)
O24 Si25 C27 109.95(8)
C26 Si25 C27 111.32(9)
O24 Si25 C28 110.80(8)
C26 Si25 C28 110.25(9)
C27 Si25 C28 110.05(9)
Si25 C26 H26A 109.5
Si25 C26 H26B 109.5
H26A C26 H26B 109.5
Si25 C26 H26C 109.5
H26A C26 H26C 109.5
H26B C26 H26C 109.5
Si25 C27 H27A 109.5
Si25 C27 H27B 109.5
H27A C27 H27B 109.5
Si25 C27 H27C 109.5
H27A C27 H27C 109.5
H27B C27 H27C 109.5
C29 C28 C31 110.08(19)
C29 C28 C30 110.0(2)
C31 C28 C30 106.81(19)
C29 C28 Si25 109.97(15)
C31 C28 Si25 109.78(14)
C30 C28 Si25 110.15(14)
C28 C29 H29A 109.5
C28 C29 H29B 109.5
H29A C29 H29B 109.5
C28 C29 H29C 109.5
H29A C29 H29C 109.5
H29B C29 H29C 109.5
C28 C30 H30A 109.5
C28 C30 H30B 109.5
H30A C30 H30B 109.5
C28 C30 H30C 109.5
H30A C30 H30C 109.5
H30B C30 H30C 109.5
C28 C31 H31A 109.5
C28 C31 H31B 109.5
H31A C31 H31B 109.5
C28 C31 H31C 109.5
H31A C31 H31C 109.5
H31B C31 H31C 109.5
C21 O32 Si33 123.90(10)
O32 Si33 C35 109.24(8)
O32 Si33 C34 109.94(8)
C35 Si33 C34 109.43(10)
O32 Si33 C36 104.13(7)
C35 Si33 C36 111.80(10)
C34 Si33 C36 112.17(8)
Si33 C34 H34A 109.5
Si33 C34 H34B 109.5
H34A C34 H34B 109.5
Si33 C34 H34C 109.5
H34A C34 H34C 109.5
H34B C34 H34C 109.5
Si33 C35 H35A 109.5
Si33 C35 H35B 109.5
H35A C35 H35B 109.5
Si33 C35 H35C 109.5
H35A C35 H35C 109.5
H35B C35 H35C 109.5
C39 C36 C37 108.93(16)
C39 C36 C38 108.84(18)
C37 C36 C38 109.17(15)
C39 C36 Si33 110.29(13)
C37 C36 Si33 109.80(13)
C38 C36 Si33 109.77(12)
C36 C37 H37A 109.5
C36 C37 H37B 109.5
H37A C37 H37B 109.5
C36 C37 H37C 109.5
H37A C37 H37C 109.5
H37B C37 H37C 109.5
C36 C38 H38A 109.5
C36 C38 H38B 109.5
H38A C38 H38B 109.5
C36 C38 H38C 109.5
H38A C38 H38C 109.5
H38B C38 H38C 109.5
C36 C39 H39A 109.5
C36 C39 H39B 109.5
H39A C39 H39B 109.5
C36 C39 H39C 109.5
H39A C39 H39C 109.5
H39B C39 H39C 109.5

loop_
_geom_bond_atom_site_label_1
_geom_bond_atom_site_label_2
_geom_bond_distance
N1 C2 1.368(2)
N1 C18 1.458(2)
N1 C6 1.4669(19)
C2 O10 1.212(2)
C2 N3 1.416(2)
N3 C4 1.364(2)
N3 C9 1.470(2)
C4 O8 1.217(2)
C4 C5 1.521(2)
C5 O11 1.4134(19)
C5 C7 1.529(2)
C5 C6 1.544(2)
C6 C12 1.522(2)
C6 H6 1.0000
C7 H7A 0.9800
C7 H7B 0.9800
C7 H7C 0.9800
C9 H9A 0.9800
C9 H9B 0.9800
C9 H9C 0.9800
O11 H11 0.85(2)
C12 C17 1.388(2)
C12 C13 1.396(2)
C13 C14 1.387(3)
C13 H13 0.9500
C14 C15 1.387(3)
C14 H14 0.9500
C15 C16 1.383(3)
C15 H15 0.9500
C16 C17 1.392(3)
C16 H16 0.9500
C17 H17 0.9500
C18 O19 1.432(2)
C18 C22 1.542(2)
C18 H18 1.0000
O19 C20 1.4335(18)
C20 C23 1.505(2)
C20 C21 1.515(2)
C20 H20 1.0000
C21 O32 1.4161(18)
C21 C22 1.525(2)
C21 H21 1.0000
C22 H22A 0.9900
C22 H22B 0.9900
C23 O24 1.417(2)
C23 H23A 0.9900
C23 H23B 0.9900
O24 Si25 1.6484(13)
Si25 C26 1.8553(19)
Si25 C27 1.8655(18)
Si25 C28 1.8877(18)
C26 H26A 0.9800
C26 H26B 0.9800
C26 H26C 0.9800
C27 H27A 0.9800
C27 H27B 0.9800
C27 H27C 0.9800
C28 C29 1.524(3)
C28 C31 1.529(3)
C28 C30 1.540(3)
C29 H29A 0.9800
C29 H29B 0.9800
C29 H29C 0.9800
C30 H30A 0.9800
C30 H30B 0.9800
C30 H30C 0.9800
C31 H31A 0.9800
C31 H31B 0.9800
C31 H31C 0.9800
O32 Si33 1.6552(12)
Si33 C35 1.8611(19)
Si33 C34 1.867(2)
Si33 C36 1.8779(17)
C34 H34A 0.9800
C34 H34B 0.9800
C34 H34C 0.9800
C35 H35A 0.9800
C35 H35B 0.9800
C35 H35C 0.9800
C36 C39 1.531(2)
C36 C37 1.536(2)
C36 C38 1.538(3)
C37 H37A 0.9800
C37 H37B 0.9800
C37 H37C 0.9800
C38 H38A 0.9800
C38 H38B 0.9800
C38 H38C 0.9800
C39 H39A 0.9800
C39 H39B 0.9800
C39 H39C 0.9800

loop_
_geom_hbond_atom_site_label_D
_geom_hbond_atom_site_label_H
_geom_hbond_atom_site_label_A
_geom_hbond_distance_DH
_geom_hbond_distance_HA
_geom_hbond_distance_DA
_geom_hbond_angle_DHA
O11 H11 O8 0.85(2) 2.09(3) 2.6463(18) 123(2)

loop_
_geom_torsion_atom_site_label_1
_geom_torsion_atom_site_label_2
_geom_torsion_atom_site_label_3
_geom_torsion_atom_site_label_4
_geom_torsion
C18 N1 C2 O10 -3.4(3)
C6 N1 C2 O10 173.48(16)
C18 N1 C2 N3 177.49(14)
C6 N1 C2 N3 -5.6(2)
O10 C2 N3 C4 166.84(16)
N1 C2 N3 C4 -14.0(2)
O10 C2 N3 C9 -14.3(2)
N1 C2 N3 C9 164.90(15)
C2 N3 C4 O8 176.69(16)
C9 N3 C4 O8 -2.2(2)
C2 N3 C4 C5 -6.0(2)
C9 N3 C4 C5 175.11(14)
O8 C4 C5 O11 -22.0(2)
N3 C4 C5 O11 160.62(13)
O8 C4 C5 C7 97.33(18)
N3 C4 C5 C7 -80.06(17)
O8 C4 C5 C6 -141.33(15)
N3 C4 C5 C6 41.28(18)
C2 N1 C6 C12 -86.32(18)
C18 N1 C6 C12 90.50(17)
C2 N1 C6 C5 40.2(2)
C18 N1 C6 C5 -143.02(14)
O11 C5 C6 N1 -173.33(12)
C4 C5 C6 N1 -54.71(16)
C7 C5 C6 N1 65.41(16)
O11 C5 C6 C12 -46.95(17)
C4 C5 C6 C12 71.67(16)
C7 C5 C6 C12 -168.21(13)
N1 C6 C12 C17 32.1(2)
C5 C6 C12 C17 -90.55(18)
N1 C6 C12 C13 -147.95(15)
C5 C6 C12 C13 89.40(17)
C17 C12 C13 C14 -0.4(3)
C6 C12 C13 C14 179.67(17)
C12 C13 C14 C15 0.0(3)
C13 C14 C15 C16 0.4(3)
C14 C15 C16 C17 -0.4(3)
C13 C12 C17 C16 0.4(3)
C6 C12 C17 C16 -179.65(16)
C15 C16 C17 C12 0.0(3)
C2 N1 C18 O19 -130.33(15)
C6 N1 C18 O19 52.64(18)
C2 N1 C18 C22 110.40(17)
C6 N1 C18 C22 -66.63(19)
N1 C18 O19 C20 -139.85(13)
C22 C18 O19 C20 -15.32(16)
C18 O19 C20 C23 161.94(13)
C18 O19 C20 C21 36.46(15)
O19 C20 C21 O32 -163.34(12)
C23 C20 C21 O32 74.47(17)
O19 C20 C21 C22 -42.18(14)
C23 C20 C21 C22 -164.37(14)
O32 C21 C22 C18 149.62(13)
C20 C21 C22 C18 31.83(15)
O19 C18 C22 C21 -11.48(16)
N1 C18 C22 C21 108.35(15)
O19 C20 C23 O24 -63.79(17)
C21 C20 C23 O24 54.58(19)
C20 C23 O24 Si25 135.29(13)
C23 O24 Si25 C26 -160.80(15)
C23 O24 Si25 C27 -41.32(17)
C23 O24 Si25 C28 80.56(16)
O24 Si25 C28 C29 48.73(18)
C26 Si25 C28 C29 -66.27(19)
C27 Si25 C28 C29 170.55(17)
O24 Si25 C28 C31 169.98(14)
C26 Si25 C28 C31 54.99(17)
C27 Si25 C28 C31 -68.20(17)
O24 Si25 C28 C30 -72.68(18)
C26 Si25 C28 C30 172.33(17)
C27 Si25 C28 C30 49.14(19)
C20 C21 O32 Si33 -142.64(12)
C22 C21 O32 Si33 104.77(15)
C21 O32 Si33 C35 -76.45(16)
C21 O32 Si33 C34 43.64(15)
C21 O32 Si33 C36 163.99(13)
O32 Si33 C36 C39 -67.03(15)
C35 Si33 C36 C39 175.16(15)
C34 Si33 C36 C39 51.80(17)
O32 Si33 C36 C37 172.91(12)
C35 Si33 C36 C37 55.10(16)
C34 Si33 C36 C37 -68.25(15)
O32 Si33 C36 C38 52.89(14)
C35 Si33 C36 C38 -64.92(15)
C34 Si33 C36 C38 171.73(13)
